data_7004752
loop_
_publ_author_name
'Constable, Edwin C.'
'Figgemeier, Egbert'
'Housecroft, Catherine E.'
'Kokatam, Swarna Latha'
'Medlycott, Elaine A.'
'Neuburger, Markus'
'Schaffner, Silvia'
'Zampese, Jennifer A.'

_publ_section_title
;
 Wiring terpyridine: approaches to alkynylthienyl
 2,2&#x2032;:6&#x2032;,2&#x2033;-terpyridines
;
_journal_issue 47
_journal_name_full 'Dalton Transactions'
_journal_page_first 6752
_journal_page_last 6762
_journal_paper_doi 10.1039/b811747k
_journal_year 2008
_chemical_formula_moiety '2(C38 H24 Br2 N6 Ru S2), 4(F6 P), 5(C2 H3 N)'
_chemical_formula_sum 'C86 H63 Br4 F24 N17 P4 Ru2 S4'
_chemical_formula_weight 2564.43
_space_group_IT_number 14
_symmetry_cell_setting monoclinic
_symmetry_space_group_name_Hall '-P 2ybc'
_symmetry_space_group_name_H-M 'P 1 21/c 1'
_atom_sites_solution_hydrogens geom
_atom_sites_solution_primary direct
_audit_creation_date 07-10-16
_audit_creation_method CRYSTALS_ver_12.84
_cell_angle_alpha 90
_cell_angle_beta 111.2193(8)
_cell_angle_gamma 90
_cell_formula_units_Z 4
_cell_length_a 21.9200(5)
_cell_length_b 16.6540(3)
_cell_length_c 27.7472(6)
_cell_measurement_reflns_used 35873
_cell_measurement_temperature 173
_cell_measurement_theta_max 27
_cell_measurement_theta_min 1
_cell_volume 9442.5(3)
_computing_cell_refinement 'DENZO/SCALEPACK (Otwinowski & Minor, 1997)'
_computing_data_collection 'COLLECT (Nonius, 1997-2001).'
_computing_data_reduction 'DENZO/SCALEPACK (Otwinowski & Minor, 1997)'
_computing_molecular_graphics 'CAMERON (Watkin et al., 1996)'
_computing_publication_material 'CRYSTALS (Betteridge et al., 2003)'
_computing_structure_refinement 'CRYSTALS (Betteridge et al., 2003)'
_computing_structure_solution 'SIR92 (Altomare et al., 1994)'
_diffrn_ambient_temperature 173
_diffrn_measured_fraction_theta_full 0.998
_diffrn_measured_fraction_theta_max 0.998
_diffrn_measurement_device_type 'Nonius KappaCCD'
_diffrn_measurement_method '\f & \w scans'
_diffrn_radiation_monochromator graphite
_diffrn_radiation_type 'Mo K\a'
_diffrn_radiation_wavelength 0.71073
_diffrn_reflns_av_R_equivalents 0.060
_diffrn_reflns_limit_h_max 28
_diffrn_reflns_limit_h_min -28
_diffrn_reflns_limit_k_max 21
_diffrn_reflns_limit_k_min -21
_diffrn_reflns_limit_l_max 35
_diffrn_reflns_limit_l_min -35
_diffrn_reflns_number 73683
_diffrn_reflns_theta_full 27.415
_diffrn_reflns_theta_max 27.415
_diffrn_reflns_theta_min 0.996
_diffrn_standards_number 0
_exptl_absorpt_coefficient_mu 2.273
_exptl_absorpt_correction_T_max 0.96
_exptl_absorpt_correction_T_min 0.58
_exptl_absorpt_correction_type multi-scan
_exptl_absorpt_process_details 'DENZO/SCALEPACK (Otwinowski & Minor, 1997)'
_exptl_crystal_colour purple
_exptl_crystal_density_diffrn 1.804
_exptl_crystal_description plate
_exptl_crystal_F_000 5064
_exptl_crystal_size_max 0.40
_exptl_crystal_size_mid 0.24
_exptl_crystal_size_min 0.02
_refine_diff_density_max 1.53
_refine_diff_density_min -0.94
_refine_ls_extinction_method None
_refine_ls_goodness_of_fit_ref 1.1311
_refine_ls_hydrogen_treatment constr
_refine_ls_matrix_type full
_refine_ls_number_parameters 1270
_refine_ls_number_reflns 13157
_refine_ls_number_restraints 208
_refine_ls_R_factor_all 0.0855
_refine_ls_R_factor_gt 0.0468
_refine_ls_shift/su_max 0.001381
_refine_ls_structure_factor_coef F
_refine_ls_weighting_details
;
Method, part 1, Chebychev polynomial, (Watkin, 1994, Prince, 1982)
[weight] = 1.0/[A~0~*T~0~(x)+A~1~*T~1~(x) ... +A~n-1~]*T~n-1~(x)]
where A~i~ are the Chebychev coefficients listed below and x= Fcalc/Fmax
Method = Robust Weighting (Prince, 1982)
W = [weight] * [1-(deltaF/6*sigmaF)^2^]^2^
A~i~ are:
1.44 1.38 1.08
;
_refine_ls_weighting_scheme calc
_refine_ls_wR_factor_all 0.0612
_refine_ls_wR_factor_gt 0.0493
_refine_ls_wR_factor_ref 0.0493
_reflns_limit_h_max 26
_reflns_limit_h_min -28
_reflns_limit_k_max 21
_reflns_limit_k_min 0
_reflns_limit_l_max 35
_reflns_limit_l_min 0
_reflns_number_gt 13157
_reflns_number_total 21466
_reflns_threshold_expression I>1.5\s(I)
_oxford_diffrn_Wilson_B_factor 0.00
_oxford_diffrn_Wilson_scale 0.00
_oxford_refine_ls_scale 0.08494(11)
_oxford_structure_analysis_title '10161333 em148_173k'
_cod_data_source_file b811747k.txt
_cod_data_source_block em148
_cod_depositor_comments
;
The following automatic conversions were performed:
'_symmetry_cell_setting' value 'Monoclinic' changed to 'monoclinic'
according to '/home/saulius/struct/CIF-dictionaries/cif_core.dic'
dictionary named 'cif_core.dic' version 2.4.1 from 2010-06-29.

Automatic conversion script
Id: cif_fix_enum 1527 2010-12-29 10:47:43Z saulius 
;
_cod_original_sg_symbol_H-M 'P 1 21/c 1 '
_cod_database_code 7004752

loop_
_symmetry_equiv_pos_as_xyz
x,y,z
-x,-y,-z
-x,y+1/2,-z+1/2
x,-y+1/2,z+1/2

loop_
_atom_site_label
_atom_site_type_symbol
_atom_site_fract_x
_atom_site_fract_y
_atom_site_fract_z
_atom_site_U_iso_or_equiv
_atom_site_occupancy
_atom_site_adp_type
_atom_site_refinement_flags_posn
_atom_site_refinement_flags_adp
_atom_site_refinement_flags_occupancy
_atom_site_disorder_assembly
_atom_site_disorder_group
_atom_site_attached_hydrogens
Ru1 Ru 0.019274(14) 0.260394(16) 0.200554(12) 0.0239 1.0000 Uani . . . . . .
Ru2 Ru 0.521729(14) 0.276834(16) 0.698437(12) 0.0234 1.0000 Uani . . . . . .
N1 N -0.01345(14) 0.17941(17) 0.24198(12) 0.0234 1.0000 Uani . . . . . .
N2 N -0.07628(14) 0.26725(17) 0.16282(12) 0.0228 1.0000 Uani . . . . . .
N3 N 0.01428(15) 0.34503(18) 0.14485(13) 0.0268 1.0000 Uani . . . . . .
N4 N 0.03254(15) 0.34699(18) 0.25655(13) 0.0269 1.0000 Uani . . . . . .
N5 N 0.11445(15) 0.25162(18) 0.23933(13) 0.0261 1.0000 Uani . . . . . .
N6 N 0.04376(15) 0.17014(18) 0.15956(12) 0.0248 1.0000 Uani . . . . . .
N7 N 0.49315(15) 0.19852(18) 0.74365(13) 0.0277 1.0000 Uani . . . . . .
N8 N 0.42554(15) 0.27837(17) 0.66177(13) 0.0253 1.0000 Uani . . . . . .
N9 N 0.51197(15) 0.35840(18) 0.63929(12) 0.0256 1.0000 Uani . . . . . .
N10 N 0.53334(15) 0.36879(18) 0.75121(12) 0.0254 1.0000 Uani . . . . . .
N11 N 0.61713(15) 0.27222(17) 0.73707(12) 0.0252 1.0000 Uani . . . . . .
N12 N 0.54821(15) 0.18237(18) 0.66112(13) 0.0263 1.0000 Uani . . . . . .
C1 C 0.0225(2) 0.1354(2) 0.28281(16) 0.0329 1.0000 Uani . . . . . .
C2 C -0.0053(2) 0.0851(3) 0.30871(17) 0.0369 1.0000 Uani . . . . . .
C3 C -0.0723(2) 0.0796(3) 0.29238(18) 0.0386 1.0000 Uani . . . . . .
C4 C -0.1101(2) 0.1248(2) 0.25064(16) 0.0324 1.0000 Uani . . . . . .
C5 C -0.08044(18) 0.1736(2) 0.22554(15) 0.0265 1.0000 Uani . . . . . .
C6 C -0.11658(18) 0.2230(2) 0.17944(15) 0.0248 1.0000 Uani . . . . . .
C7 C -0.18385(17) 0.2272(2) 0.15410(15) 0.0255 1.0000 Uani . . . . . .
C8 C -0.21002(19) 0.2772(2) 0.11101(15) 0.0270 1.0000 Uani . . . . . .
C9 C -0.16674(19) 0.3213(2) 0.09433(15) 0.0277 1.0000 Uani . . . . . .
C10 C -0.10037(19) 0.3157(2) 0.12123(15) 0.0271 1.0000 Uani . . . . . .
C11 C -0.04776(19) 0.3598(2) 0.11078(15) 0.0284 1.0000 Uani . . . . . .
C12 C -0.0602(2) 0.4127(2) 0.06969(18) 0.0372 1.0000 Uani . . . . . .
C13 C -0.0070(3) 0.4513(3) 0.06375(18) 0.0433 1.0000 Uani . . . . . .
C14 C 0.0551(2) 0.4377(2) 0.09811(19) 0.0397 1.0000 Uani . . . . . .
C15 C 0.0638(2) 0.3849(2) 0.13821(18) 0.0357 1.0000 Uani . . . . . .
C16 C -0.0123(2) 0.3971(2) 0.26247(17) 0.0328 1.0000 Uani . . . . . .
C17 C 0.0013(2) 0.4512(2) 0.30238(18) 0.0354 1.0000 Uani . . . . . .
C18 C 0.0638(2) 0.4534(3) 0.33881(18) 0.0403 1.0000 Uani . . . . . .
C19 C 0.1117(2) 0.4030(3) 0.33365(17) 0.0351 1.0000 Uani . . . . . .
C20 C 0.09525(18) 0.3507(2) 0.29194(15) 0.0263 1.0000 Uani . . . . . .
C21 C 0.14314(18) 0.2968(2) 0.28189(16) 0.0271 1.0000 Uani . . . . . .
C22 C 0.20896(19) 0.2904(2) 0.30954(16) 0.0318 1.0000 Uani . . . . . .
C23 C 0.24722(18) 0.2372(2) 0.29323(17) 0.0294 1.0000 Uani . . . . . .
C24 C 0.21633(18) 0.1904(2) 0.24937(16) 0.0280 1.0000 Uani . . . . . .
C25 C 0.14976(18) 0.1977(2) 0.22309(15) 0.0266 1.0000 Uani . . . . . .
C26 C 0.10885(19) 0.1511(2) 0.17788(16) 0.0280 1.0000 Uani . . . . . .
C27 C 0.1331(2) 0.0902(2) 0.15574(17) 0.0326 1.0000 Uani . . . . . .
C28 C 0.0905(2) 0.0487(3) 0.11374(18) 0.0389 1.0000 Uani . . . . . .
C29 C 0.0250(2) 0.0693(2) 0.09463(18) 0.0366 1.0000 Uani . . . . . .
C30 C 0.0032(2) 0.1295(2) 0.11846(16) 0.0304 1.0000 Uani . . . . . .
C31 C -0.28080(18) 0.2856(2) 0.08377(15) 0.0283 1.0000 Uani . . . . . .
C32 C -0.31345(19) 0.3416(2) 0.04741(16) 0.0310 1.0000 Uani . . . . . .
C33 C -0.3821(2) 0.3300(2) 0.02961(16) 0.0323 1.0000 Uani . . . . . .
C34 C -0.4020(2) 0.2677(2) 0.05211(17) 0.0350 1.0000 Uani . . . . . .
C35 C 0.31789(19) 0.2315(2) 0.32225(16) 0.0314 1.0000 Uani . . . . . .
C36 C 0.3556(2) 0.2778(3) 0.36245(18) 0.0369 1.0000 Uani . . . . . .
C37 C 0.4220(2) 0.2558(3) 0.37942(18) 0.0388 1.0000 Uani . . . . . .
C38 C 0.4350(2) 0.1941(3) 0.35391(19) 0.0440 1.0000 Uani . . . . . .
C41 C 0.53162(19) 0.1592(2) 0.78588(16) 0.0318 1.0000 Uani . . . . . .
C42 C 0.5067(2) 0.1100(3) 0.81458(18) 0.0379 1.0000 Uani . . . . . .
C43 C 0.4404(2) 0.1004(2) 0.79918(17) 0.0362 1.0000 Uani . . . . . .
C44 C 0.3990(2) 0.1394(2) 0.75488(17) 0.0341 1.0000 Uani . . . . . .
C45 C 0.42626(18) 0.1883(2) 0.72745(15) 0.0282 1.0000 Uani . . . . . .
C46 C 0.38768(18) 0.2331(2) 0.68076(15) 0.0268 1.0000 Uani . . . . . .
C47 C 0.31988(18) 0.2331(2) 0.65563(15) 0.0279 1.0000 Uani . . . . . .
C48 C 0.29158(18) 0.2804(2) 0.61213(15) 0.0256 1.0000 Uani . . . . . .
C49 C 0.33245(19) 0.3257(2) 0.59374(16) 0.0296 1.0000 Uani . . . . . .
C50 C 0.39893(19) 0.3245(2) 0.61951(15) 0.0271 1.0000 Uani . . . . . .
C51 C 0.44843(18) 0.3720(2) 0.60720(15) 0.0279 1.0000 Uani . . . . . .
C52 C 0.4330(2) 0.4274(3) 0.56782(17) 0.0374 1.0000 Uani . . . . . .
C53 C 0.4827(2) 0.4702(3) 0.55983(18) 0.0404 1.0000 Uani . . . . . .
C54 C 0.5464(2) 0.4559(2) 0.59169(18) 0.0379 1.0000 Uani . . . . . .
C55 C 0.5600(2) 0.4005(2) 0.63139(17) 0.0323 1.0000 Uani . . . . . .
C56 C 0.48689(19) 0.4180(2) 0.75526(16) 0.0309 1.0000 Uani . . . . . .
C57 C 0.5003(2) 0.4771(3) 0.79270(18) 0.0373 1.0000 Uani . . . . . .
C58 C 0.5644(2) 0.4858(3) 0.82764(19) 0.0413 1.0000 Uani . . . . . .
C59 C 0.6125(2) 0.4360(3) 0.82306(17) 0.0380 1.0000 Uani . . . . . .
C60 C 0.59624(19) 0.3783(2) 0.78477(15) 0.0275 1.0000 Uani . . . . . .
C61 C 0.64461(18) 0.3221(2) 0.77734(15) 0.0264 1.0000 Uani . . . . . .
C62 C 0.71051(18) 0.3179(2) 0.80671(15) 0.0267 1.0000 Uani . . . . . .
C63 C 0.74959(18) 0.2606(2) 0.79411(15) 0.0268 1.0000 Uani . . . . . .
C64 C 0.71952(17) 0.2084(2) 0.75265(15) 0.0256 1.0000 Uani . . . . . .
C65 C 0.65337(19) 0.2151(2) 0.72512(15) 0.0269 1.0000 Uani . . . . . .
C66 C 0.61357(19) 0.1631(2) 0.68219(15) 0.0260 1.0000 Uani . . . . . .
C67 C 0.6387(2) 0.0985(2) 0.66388(17) 0.0332 1.0000 Uani . . . . . .
C68 C 0.5971(2) 0.0533(3) 0.62343(19) 0.0395 1.0000 Uani . . . . . .
C69 C 0.5320(2) 0.0740(3) 0.60192(19) 0.0392 1.0000 Uani . . . . . .
C70 C 0.5088(2) 0.1387(2) 0.62187(15) 0.0300 1.0000 Uani . . . . . .
C71 C 0.22041(18) 0.2847(2) 0.58435(15) 0.0274 1.0000 Uani . . . . . .
C72 C 0.18526(19) 0.3374(2) 0.54684(16) 0.0308 1.0000 Uani . . . . . .
C73 C 0.11799(19) 0.3220(2) 0.52940(16) 0.0319 1.0000 Uani . . . . . .
C74 C 0.10004(19) 0.2599(2) 0.55330(17) 0.0342 1.0000 Uani . . . . . .
C75 C 0.82008(19) 0.2564(2) 0.82430(16) 0.0291 1.0000 Uani . . . . . .
C76 C 0.8565(2) 0.3047(2) 0.86394(17) 0.0336 1.0000 Uani . . . . . .
C77 C 0.9233(2) 0.2829(3) 0.88225(18) 0.0364 1.0000 Uani . . . . . .
C78 C 0.9379(2) 0.2197(3) 0.85777(18) 0.0374 1.0000 Uani . . . . . .
S1 S -0.33533(5) 0.22046(6) 0.09561(4) 0.0312 1.0000 Uani . . . . . .
S2 S 0.36525(5) 0.16036(7) 0.30647(5) 0.0421 1.0000 Uani . . . . . .
S3 S 0.16839(5) 0.21730(6) 0.59805(4) 0.0330 1.0000 Uani . . . . . .
S4 S 0.86847(5) 0.18425(7) 0.81063(5) 0.0383 1.0000 Uani . . . . . .
Br1 Br -0.44077(2) 0.39813(3) -0.01996(2) 0.0482 1.0000 Uani . . . . . .
Br2 Br 0.48746(2) 0.31187(3) 0.43228(2) 0.0549 1.0000 Uani . . . . . .
Br3 Br 0.05698(2) 0.38315(3) 0.47655(2) 0.0476 1.0000 Uani . . . . . .
Br4 Br 0.98744(2) 0.33812(3) 0.93642(2) 0.0540 1.0000 Uani . . . . . .
P1 P 0.26104(6) 0.49643(7) 0.26985(6) 0.0450 1.0000 Uani . . . . . .
P2 P 0.18904(5) 0.00734(6) 0.32554(4) 0.0324 1.0000 Uani . . . . . .
P3 P 0.30491(5) 0.52052(6) 0.66696(5) 0.0340 1.0000 Uani . . . . . .
P4 P 0.77254(8) 0.01140(11) 0.45229(6) 0.0623 1.0000 Uani D U . . . .
F1 F 0.19895(15) 0.47860(18) 0.28517(15) 0.0619 1.0000 Uani . . . . . .
F2 F 0.32348(14) 0.51444(16) 0.25522(14) 0.0549 1.0000 Uani . . . . . .
F3 F 0.30757(17) 0.4550(2) 0.32234(16) 0.0713 1.0000 Uani . . . . . .
F4 F 0.21476(14) 0.53769(17) 0.21777(12) 0.0517 1.0000 Uani . . . . . .
F5 F 0.27049(14) 0.58194(17) 0.29903(13) 0.0549 1.0000 Uani . . . . . .
F6 F 0.25166(16) 0.41171(17) 0.24138(17) 0.0684 1.0000 Uani . . . . . .
F11 F 0.24027(16) -0.01438(18) 0.38113(12) 0.0604 1.0000 Uani . . . . . .
F12 F 0.13715(14) 0.02880(17) 0.26949(11) 0.0502 1.0000 Uani . . . . . .
F13 F 0.12993(14) -0.01601(17) 0.34364(13) 0.0527 1.0000 Uani . . . . . .
F14 F 0.24690(14) 0.03116(16) 0.30660(14) 0.0574 1.0000 Uani . . . . . .
F15 F 0.18505(14) 0.09834(15) 0.34299(12) 0.0484 1.0000 Uani . . . . . .
F16 F 0.19163(15) -0.08327(15) 0.30717(12) 0.0510 1.0000 Uani . . . . . .
F21 F 0.24525(15) 0.54564(17) 0.68321(17) 0.0686 1.0000 Uani . . . . . .
F22 F 0.36541(15) 0.49509(18) 0.65132(13) 0.0562 1.0000 Uani . . . . . .
F23 F 0.35489(15) 0.54185(18) 0.72378(11) 0.0529 1.0000 Uani . . . . . .
F24 F 0.25591(17) 0.4986(2) 0.61053(13) 0.0682 1.0000 Uani . . . . . .
F25 F 0.31036(15) 0.61110(15) 0.64959(13) 0.0536 1.0000 Uani . . . . . .
F26 F 0.30003(15) 0.43007(15) 0.68489(13) 0.0527 1.0000 Uani . . . . . .
F31 F 0.78099(19) 0.0153(2) 0.51143(13) 0.0756 1.0000 Uani D U . . . .
F32 F 0.7668(2) 0.0150(4) 0.39408(15) 0.1323 1.0000 Uani D U . . . .
F33 F 0.7007(2) 0.0434(4) 0.43793(19) 0.1353 1.0000 Uani D U . . . .
F34 F 0.84506(17) -0.0191(3) 0.46782(15) 0.0860 1.0000 Uani D U . . . .
F35 F 0.7996(3) 0.1024(3) 0.4595(2) 0.1330 1.0000 Uani D U . . . .
F36 F 0.7479(3) -0.0760(3) 0.4477(2) 0.1267 1.0000 Uani D U . . . .
N13 N 0.4092(4) 0.2213(4) 0.5185(2) 0.0945 1.0000 Uani D U . . . .
N14 N 0.8368(4) 0.4248(7) 0.5617(5) 0.1545 1.0000 Uani D U . . . .
N15 N 0.2394(4) 0.3102(4) 0.4405(3) 0.0867 1.0000 Uani D U . . . .
N16 N 0.6454(3) 0.3825(4) 0.4703(2) 0.0857 1.0000 Uani D U . . . .
N17 N 0.9225(5) 0.2679(5) 0.5162(4) 0.1271 1.0000 Uani D U . . . .
C81 C 0.3771(3) 0.1743(4) 0.4898(2) 0.0682 1.0000 Uani D U . . . .
C82 C 0.3373(4) 0.1146(4) 0.4538(3) 0.0803 1.0000 Uani D U . . . .
C83 C 0.7898(4) 0.4528(6) 0.5670(4) 0.1172 1.0000 Uani D U . . . .
C84 C 0.7319(5) 0.4856(6) 0.5731(5) 0.1175 1.0000 Uani D U . . . .
C85 C 0.2071(3) 0.2569(4) 0.4421(3) 0.0707 1.0000 Uani D U . . . .
C86 C 0.1659(5) 0.1902(5) 0.4439(4) 0.1031 1.0000 Uani D U . . . .
C87 C 0.6559(4) 0.3258(4) 0.4507(3) 0.0800 1.0000 Uani D U . . . .
C88 C 0.6622(6) 0.2550(5) 0.4231(4) 0.1090 1.0000 Uani D U . . . .
C89 C 0.8823(4) 0.3075(5) 0.4871(3) 0.0879 1.0000 Uani D U . . . .
C90 C 0.8392(6) 0.3612(8) 0.4493(5) 0.1498 1.0000 Uani D U . . . .
H11 H 0.0678 0.1392 0.2936 0.0360 1.0000 Uiso R . . . . .
H21 H 0.0211 0.0554 0.3372 0.0429 1.0000 Uiso R . . . . .
H31 H -0.0919 0.0468 0.3097 0.0481 1.0000 Uiso R . . . . .
H41 H -0.1554 0.1221 0.2394 0.0372 1.0000 Uiso R . . . . .
H71 H -0.2115 0.1969 0.1658 0.0329 1.0000 Uiso R . . . . .
H91 H -0.1824 0.3534 0.0651 0.0340 1.0000 Uiso R . . . . .
H121 H -0.1028 0.4209 0.0461 0.0449 1.0000 Uiso R . . . . .
H131 H -0.0134 0.4856 0.0359 0.0560 1.0000 Uiso R . . . . .
H141 H 0.0910 0.4636 0.0947 0.0549 1.0000 Uiso R . . . . .
H151 H 0.1059 0.3752 0.1619 0.0459 1.0000 Uiso R . . . . .
H161 H -0.0543 0.3947 0.2379 0.0378 1.0000 Uiso R . . . . .
H171 H -0.0311 0.4853 0.3050 0.0431 1.0000 Uiso R . . . . .
H181 H 0.0743 0.4888 0.3665 0.0450 1.0000 Uiso R . . . . .
H191 H 0.1537 0.4039 0.3580 0.0401 1.0000 Uiso R . . . . .
H221 H 0.2282 0.3203 0.3392 0.0339 1.0000 Uiso R . . . . .
H241 H 0.2405 0.1542 0.2381 0.0320 1.0000 Uiso R . . . . .
H271 H 0.1770 0.0771 0.1685 0.0410 1.0000 Uiso R . . . . .
H281 H 0.1062 0.0079 0.0989 0.0469 1.0000 Uiso R . . . . .
H291 H -0.0042 0.0433 0.0660 0.0450 1.0000 Uiso R . . . . .
H301 H -0.0411 0.1432 0.1057 0.0360 1.0000 Uiso R . . . . .
H321 H -0.2930 0.3826 0.0366 0.0347 1.0000 Uiso R . . . . .
H341 H -0.4450 0.2527 0.0449 0.0401 1.0000 Uiso R . . . . .
H361 H 0.3395 0.3191 0.3767 0.0389 1.0000 Uiso R . . . . .
H381 H 0.4766 0.1722 0.3604 0.0479 1.0000 Uiso R . . . . .
H411 H 0.5770 0.1662 0.7959 0.0379 1.0000 Uiso R . . . . .
H421 H 0.5349 0.0832 0.8438 0.0448 1.0000 Uiso R . . . . .
H431 H 0.4224 0.0689 0.8184 0.0450 1.0000 Uiso R . . . . .
H441 H 0.3540 0.1339 0.7444 0.0420 1.0000 Uiso R . . . . .
H471 H 0.2941 0.2018 0.6683 0.0330 1.0000 Uiso R . . . . .
H491 H 0.3146 0.3556 0.5639 0.0340 1.0000 Uiso R . . . . .
H521 H 0.3898 0.4358 0.5462 0.0430 1.0000 Uiso R . . . . .
H531 H 0.4732 0.5067 0.5328 0.0490 1.0000 Uiso R . . . . .
H541 H 0.5802 0.4836 0.5864 0.0510 1.0000 Uiso R . . . . .
H551 H 0.6028 0.3918 0.6534 0.0409 1.0000 Uiso R . . . . .
H561 H 0.4444 0.4119 0.7316 0.0348 1.0000 Uiso R . . . . .
H571 H 0.4672 0.5109 0.7944 0.0459 1.0000 Uiso R . . . . .
H581 H 0.5746 0.5250 0.8529 0.0500 1.0000 Uiso R . . . . .
H591 H 0.6554 0.4420 0.8455 0.0441 1.0000 Uiso R . . . . .
H621 H 0.7291 0.3520 0.8343 0.0340 1.0000 Uiso R . . . . .
H641 H 0.7441 0.1696 0.7441 0.0319 1.0000 Uiso R . . . . .
H671 H 0.6827 0.0863 0.6780 0.0390 1.0000 Uiso R . . . . .
H681 H 0.6129 0.0092 0.6114 0.0489 1.0000 Uiso R . . . . .
H691 H 0.5035 0.0456 0.5738 0.0459 1.0000 Uiso R . . . . .
H701 H 0.4648 0.1525 0.6077 0.0349 1.0000 Uiso R . . . . .
H721 H 0.2037 0.3786 0.5343 0.0378 1.0000 Uiso R . . . . .
H741 H 0.0573 0.2430 0.5464 0.0370 1.0000 Uiso R . . . . .
H761 H 0.8398 0.3469 0.8769 0.0417 1.0000 Uiso R . . . . .
H821 H 0.3154 0.1393 0.4207 0.1201 1.0000 Uiso R . . . . .
H822 H 0.3662 0.0730 0.4512 0.1200 1.0000 Uiso R . . . . .
H823 H 0.3061 0.0931 0.4674 0.1201 1.0000 Uiso R . . . . .
H841 H 0.7274 0.5425 0.5658 0.1910 1.0000 Uiso R . . . . .
H842 H 0.7377 0.4758 0.6090 0.1911 1.0000 Uiso R . . . . .
H843 H 0.6934 0.4575 0.5508 0.1910 1.0000 Uiso R . . . . .
H861 H 0.1634 0.1876 0.4780 0.1630 1.0000 Uiso R . . . . .
H862 H 0.1844 0.1407 0.4374 0.1630 1.0000 Uiso R . . . . .
H863 H 0.1226 0.1966 0.4187 0.1631 1.0000 Uiso R . . . . .
H881 H 0.6976 0.2224 0.4455 0.1801 1.0000 Uiso R . . . . .
H882 H 0.6724 0.2700 0.3930 0.1801 1.0000 Uiso R . . . . .
H883 H 0.6222 0.2236 0.4119 0.1801 1.0000 Uiso R . . . . .
H901 H 0.8030 0.3309 0.4254 0.2221 1.0000 Uiso R . . . . .
H902 H 0.8243 0.4003 0.4685 0.2221 1.0000 Uiso R . . . . .
H903 H 0.8648 0.3863 0.4315 0.2222 1.0000 Uiso R . . . . .
H781 H 0.9797 0.1980 0.8650 0.0439 1.0000 Uiso R . . . . .

loop_
_atom_site_aniso_label
_atom_site_aniso_U_11
_atom_site_aniso_U_22
_atom_site_aniso_U_33
_atom_site_aniso_U_23
_atom_site_aniso_U_13
_atom_site_aniso_U_12
Ru1 0.01910(14) 0.02395(14) 0.02979(17) -0.00082(11) 0.01037(12) -0.00103(10)
Ru2 0.01853(14) 0.02322(14) 0.02915(16) 0.00024(11) 0.00931(12) 0.00047(10)
N1 0.0207(15) 0.0231(14) 0.0263(16) 0.0007(11) 0.0082(13) 0.0005(11)
N2 0.0226(15) 0.0224(13) 0.0226(15) 0.0009(11) 0.0071(12) -0.0012(11)
N3 0.0265(16) 0.0236(14) 0.0360(18) -0.0047(13) 0.0183(14) -0.0031(12)
N4 0.0221(15) 0.0276(15) 0.0334(17) -0.0008(12) 0.0131(13) -0.0002(12)
N5 0.0208(15) 0.0287(15) 0.0308(17) -0.0001(12) 0.0118(13) -0.0038(11)
N6 0.0202(15) 0.0255(14) 0.0296(17) 0.0014(12) 0.0100(13) -0.0018(11)
N7 0.0222(15) 0.0261(15) 0.0374(19) 0.0021(13) 0.0139(14) 0.0031(11)
N8 0.0218(15) 0.0223(14) 0.0315(17) -0.0004(12) 0.0091(13) 0.0019(11)
N9 0.0256(16) 0.0239(14) 0.0303(17) -0.0004(12) 0.0138(13) 0.0004(11)
N10 0.0212(15) 0.0253(14) 0.0291(17) -0.0010(12) 0.0083(13) 0.0015(11)
N11 0.0241(16) 0.0226(14) 0.0292(17) 0.0016(12) 0.0101(13) 0.0009(11)
N12 0.0243(16) 0.0244(14) 0.0321(18) -0.0015(12) 0.0123(14) -0.0032(11)
C1 0.0257(19) 0.036(2) 0.037(2) -0.0002(16) 0.0111(17) 0.0044(15)
C2 0.034(2) 0.041(2) 0.035(2) 0.0134(17) 0.0116(18) 0.0074(17)
C3 0.039(2) 0.037(2) 0.043(3) 0.0169(18) 0.019(2) 0.0012(17)
C4 0.0236(19) 0.0356(19) 0.037(2) 0.0097(16) 0.0089(16) 0.0017(15)
C5 0.0241(19) 0.0250(17) 0.030(2) -0.0023(14) 0.0089(16) 0.0004(13)
C6 0.0223(18) 0.0240(16) 0.031(2) 0.0012(14) 0.0125(15) 0.0007(13)
C7 0.0200(17) 0.0266(17) 0.031(2) 0.0006(14) 0.0112(15) -0.0037(13)
C8 0.0286(19) 0.0235(17) 0.028(2) -0.0007(14) 0.0098(16) 0.0007(13)
C9 0.031(2) 0.0235(16) 0.026(2) 0.0044(13) 0.0079(16) 0.0015(13)
C10 0.0271(19) 0.0245(17) 0.032(2) -0.0012(14) 0.0129(16) -0.0055(13)
C11 0.033(2) 0.0237(17) 0.031(2) -0.0020(14) 0.0146(17) -0.0019(14)
C12 0.043(2) 0.035(2) 0.036(2) 0.0037(17) 0.0175(19) -0.0020(17)
C13 0.062(3) 0.038(2) 0.039(2) 0.0002(18) 0.030(2) -0.012(2)
C14 0.050(3) 0.034(2) 0.050(3) -0.0050(18) 0.036(2) -0.0122(18)
C15 0.037(2) 0.0293(19) 0.049(3) -0.0066(17) 0.025(2) -0.0065(15)
C16 0.026(2) 0.0307(19) 0.042(2) 0.0009(16) 0.0126(17) 0.0037(14)
C17 0.031(2) 0.035(2) 0.044(2) -0.0044(17) 0.0177(18) 0.0075(16)
C18 0.043(2) 0.040(2) 0.038(2) -0.0133(18) 0.015(2) -0.0006(18)
C19 0.025(2) 0.041(2) 0.036(2) -0.0085(17) 0.0065(17) -0.0017(16)
C20 0.0210(18) 0.0309(18) 0.0275(19) -0.0032(14) 0.0094(15) -0.0004(13)
C21 0.0203(17) 0.0284(17) 0.035(2) -0.0041(15) 0.0123(15) -0.0037(13)
C22 0.027(2) 0.0316(19) 0.034(2) -0.0009(15) 0.0083(16) -0.0019(15)
C23 0.0203(17) 0.0260(17) 0.044(2) 0.0022(15) 0.0140(17) 0.0002(13)
C24 0.0258(19) 0.0204(16) 0.039(2) 0.0030(14) 0.0136(16) 0.0031(13)
C25 0.0258(18) 0.0247(16) 0.032(2) 0.0028(14) 0.0139(15) 0.0006(13)
C26 0.0271(19) 0.0229(16) 0.037(2) 0.0012(15) 0.0155(17) -0.0019(13)
C27 0.034(2) 0.0322(19) 0.033(2) -0.0027(15) 0.0139(17) 0.0018(15)
C28 0.047(3) 0.032(2) 0.041(2) -0.0068(17) 0.020(2) -0.0008(18)
C29 0.038(2) 0.032(2) 0.038(2) -0.0052(17) 0.0116(19) -0.0069(16)
C30 0.033(2) 0.0271(17) 0.030(2) 0.0004(14) 0.0105(16) -0.0060(14)
C31 0.0240(18) 0.0294(18) 0.029(2) 0.0000(15) 0.0068(15) 0.0014(14)
C32 0.029(2) 0.0282(18) 0.031(2) 0.0002(15) 0.0051(16) 0.0060(14)
C33 0.031(2) 0.0305(18) 0.029(2) -0.0003(15) 0.0025(17) 0.0062(14)
C34 0.028(2) 0.035(2) 0.035(2) -0.0031(16) 0.0036(17) 0.0048(15)
C35 0.025(2) 0.0305(18) 0.037(2) 0.0030(15) 0.0096(17) -0.0003(14)
C36 0.029(2) 0.035(2) 0.042(2) 0.0025(18) 0.0074(18) 0.0029(16)
C37 0.024(2) 0.037(2) 0.045(3) 0.0048(18) -0.0001(18) -0.0020(16)
C38 0.021(2) 0.044(2) 0.054(3) -0.002(2) -0.0023(19) 0.0037(16)
C41 0.0235(19) 0.0339(19) 0.037(2) 0.0052(16) 0.0090(17) 0.0008(15)
C42 0.032(2) 0.037(2) 0.041(3) 0.0065(18) 0.0098(19) 0.0084(16)
C43 0.038(2) 0.035(2) 0.037(2) 0.0101(17) 0.0154(19) 0.0013(16)
C44 0.028(2) 0.034(2) 0.042(2) 0.0101(17) 0.0154(18) 0.0009(15)
C45 0.0230(18) 0.0321(18) 0.029(2) 0.0053(15) 0.0088(15) 0.0024(14)
C46 0.0226(18) 0.0273(17) 0.031(2) 0.0023(14) 0.0098(15) 0.0010(13)
C47 0.0242(18) 0.0264(17) 0.033(2) 0.0030(14) 0.0107(16) -0.0022(13)
C48 0.0228(18) 0.0240(16) 0.030(2) -0.0051(14) 0.0091(15) -0.0009(13)
C49 0.0250(19) 0.0327(19) 0.030(2) 0.0049(15) 0.0089(16) -0.0005(14)
C50 0.028(2) 0.0241(17) 0.029(2) 0.0005(14) 0.0100(16) 0.0013(13)
C51 0.0238(18) 0.0320(18) 0.028(2) -0.0033(15) 0.0093(15) -0.0013(14)
C52 0.037(2) 0.041(2) 0.034(2) 0.0075(17) 0.0120(18) -0.0023(17)
C53 0.047(3) 0.039(2) 0.039(2) 0.0062(18) 0.020(2) -0.0059(18)
C54 0.040(2) 0.033(2) 0.048(3) 0.0015(18) 0.025(2) -0.0092(17)
C55 0.029(2) 0.0305(19) 0.042(2) -0.0037(16) 0.0193(18) -0.0033(15)
C56 0.0251(19) 0.036(2) 0.034(2) 0.0015(16) 0.0128(16) 0.0067(15)
C57 0.034(2) 0.035(2) 0.044(2) -0.0025(17) 0.0161(19) 0.0094(16)
C58 0.040(2) 0.039(2) 0.045(3) -0.0159(19) 0.016(2) 0.0023(18)
C59 0.030(2) 0.043(2) 0.037(2) -0.0077(18) 0.0074(18) 0.0053(17)
C60 0.030(2) 0.0268(17) 0.030(2) -0.0002(14) 0.0161(16) 0.0007(14)
C61 0.0210(18) 0.0291(18) 0.029(2) 0.0010(14) 0.0087(15) -0.0018(13)
C62 0.0241(19) 0.0306(18) 0.0253(19) -0.0030(14) 0.0089(15) 0.0011(13)
C63 0.0194(17) 0.0277(17) 0.033(2) 0.0039(14) 0.0095(15) -0.0006(13)
C64 0.0202(17) 0.0283(17) 0.0302(19) 0.0051(14) 0.0114(15) 0.0078(13)
C65 0.0278(19) 0.0256(17) 0.029(2) 0.0031(14) 0.0129(16) 0.0003(14)
C66 0.0269(19) 0.0238(16) 0.0283(19) 0.0016(14) 0.0113(15) 0.0006(13)
C67 0.030(2) 0.0307(19) 0.040(2) 0.0003(16) 0.0146(18) 0.0030(15)
C68 0.044(2) 0.032(2) 0.046(3) -0.0056(18) 0.021(2) 0.0038(17)
C69 0.045(3) 0.032(2) 0.042(3) -0.0087(17) 0.018(2) -0.0078(17)
C70 0.0280(19) 0.0297(18) 0.031(2) 0.0021(15) 0.0089(16) -0.0067(14)
C71 0.0229(18) 0.0307(18) 0.0265(19) -0.0032(14) 0.0065(15) -0.0005(14)
C72 0.0257(19) 0.0312(18) 0.035(2) -0.0012(15) 0.0107(17) -0.0030(14)
C73 0.0207(18) 0.0355(19) 0.033(2) 0.0021(16) 0.0018(16) 0.0049(14)
C74 0.0194(18) 0.039(2) 0.040(2) -0.0045(17) 0.0060(17) -0.0002(15)
C75 0.0242(19) 0.0288(18) 0.035(2) -0.0016(15) 0.0122(17) 0.0012(14)
C76 0.029(2) 0.0295(19) 0.040(2) -0.0034(16) 0.0103(17) 0.0001(15)
C77 0.025(2) 0.039(2) 0.041(2) 0.0011(17) 0.0062(17) 0.0004(16)
C78 0.0190(19) 0.042(2) 0.041(2) -0.0012(18) -0.0005(17) 0.0042(15)
S1 0.0237(5) 0.0329(5) 0.0349(5) 0.0044(4) 0.0082(4) 0.0012(3)
S2 0.0231(5) 0.0431(6) 0.0541(7) -0.0100(5) 0.0069(5) 0.0056(4)
S3 0.0222(5) 0.0354(5) 0.0395(6) 0.0059(4) 0.0087(4) -0.0006(4)
S4 0.0221(5) 0.0409(5) 0.0470(6) -0.0094(4) 0.0065(4) 0.0061(4)
Br1 0.0387(3) 0.0441(2) 0.0482(3) 0.0105(2) -0.0005(2) 0.01140(18)
Br2 0.0379(3) 0.0496(3) 0.0563(3) -0.0023(2) -0.0079(2) -0.0049(2)
Br3 0.0351(2) 0.0498(3) 0.0459(3) 0.0110(2) 0.0004(2) 0.00771(18)
Br4 0.0378(3) 0.0464(3) 0.0580(3) -0.0100(2) -0.0066(2) -0.00015(19)
P1 0.0366(6) 0.0351(6) 0.0736(8) 0.0131(5) 0.0324(6) 0.0086(4)
P2 0.0289(5) 0.0268(5) 0.0408(6) 0.0043(4) 0.0119(4) 0.0039(4)
P3 0.0279(5) 0.0279(5) 0.0461(6) -0.0037(4) 0.0133(5) -0.0026(4)
P4 0.0659(10) 0.0796(10) 0.0415(7) 0.0021(7) 0.0195(7) 0.0275(8)
F1 0.0518(18) 0.0492(16) 0.106(3) 0.0174(16) 0.0536(19) 0.0074(13)
F2 0.0426(16) 0.0444(15) 0.092(2) 0.0157(15) 0.0412(16) 0.0081(12)
F3 0.059(2) 0.070(2) 0.096(3) 0.0375(19) 0.041(2) 0.0251(16)
F4 0.0438(16) 0.0496(15) 0.067(2) 0.0038(14) 0.0268(15) 0.0060(12)
F5 0.0450(16) 0.0469(15) 0.077(2) 0.0031(14) 0.0276(16) 0.0086(12)
F6 0.0568(19) 0.0361(14) 0.131(3) -0.0007(17) 0.056(2) 0.0040(13)
F11 0.062(2) 0.0503(16) 0.0498(17) 0.0083(13) -0.0026(14) 0.0063(14)
F12 0.0489(16) 0.0483(15) 0.0462(16) 0.0097(12) 0.0083(13) 0.0042(12)
F13 0.0477(16) 0.0489(15) 0.074(2) 0.0164(14) 0.0371(15) 0.0066(12)
F14 0.0455(16) 0.0437(15) 0.098(3) 0.0217(15) 0.0445(17) 0.0102(12)
F15 0.0533(17) 0.0292(12) 0.0605(18) -0.0053(11) 0.0179(14) 0.0039(11)
F16 0.0655(19) 0.0310(13) 0.0604(18) 0.0005(12) 0.0275(15) 0.0053(12)
F21 0.0456(17) 0.0422(15) 0.133(3) -0.0218(18) 0.050(2) -0.0083(13)
F22 0.0523(17) 0.0528(16) 0.078(2) -0.0149(15) 0.0404(16) -0.0060(13)
F23 0.0562(18) 0.0514(16) 0.0443(16) -0.0074(12) 0.0102(14) -0.0076(13)
F24 0.063(2) 0.0565(18) 0.060(2) -0.0075(15) -0.0090(16) -0.0061(15)
F25 0.0584(18) 0.0310(13) 0.0655(19) 0.0075(12) 0.0154(15) -0.0048(11)
F26 0.0632(19) 0.0316(13) 0.070(2) 0.0013(12) 0.0326(16) -0.0033(12)
F31 0.076(2) 0.101(3) 0.056(2) -0.0165(18) 0.0305(18) 0.008(2)
F32 0.108(3) 0.227(5) 0.058(2) 0.006(3) 0.027(2) 0.057(4)
F33 0.094(3) 0.218(5) 0.083(3) -0.014(3) 0.018(3) 0.080(3)
F34 0.070(2) 0.119(3) 0.072(2) -0.012(2) 0.0294(19) 0.027(2)
F35 0.171(5) 0.092(3) 0.143(4) 0.023(3) 0.067(4) 0.013(3)
F36 0.115(4) 0.122(3) 0.147(4) -0.063(3) 0.052(3) -0.025(3)
N13 0.107(5) 0.101(5) 0.053(3) -0.008(3) 0.002(3) 0.012(4)
N14 0.067(5) 0.173(9) 0.182(9) 0.005(7) -0.006(6) -0.008(5)
N15 0.107(5) 0.087(4) 0.078(4) 0.024(3) 0.047(4) 0.018(3)
N16 0.076(4) 0.096(4) 0.072(4) -0.001(3) 0.011(3) -0.022(3)
N17 0.154(8) 0.102(6) 0.108(6) 0.009(4) 0.028(5) 0.025(5)
C81 0.074(4) 0.077(4) 0.044(3) -0.005(3) 0.010(3) 0.021(3)
C82 0.083(5) 0.078(4) 0.071(4) -0.017(3) 0.019(4) 0.009(3)
C83 0.072(5) 0.098(6) 0.142(7) -0.038(5) -0.008(5) -0.016(4)
C84 0.103(6) 0.097(6) 0.146(8) -0.024(6) 0.036(6) -0.024(5)
C85 0.083(5) 0.085(4) 0.057(4) 0.010(3) 0.039(3) 0.028(3)
C86 0.106(6) 0.115(6) 0.111(6) -0.027(5) 0.067(5) -0.005(5)
C87 0.078(5) 0.084(4) 0.081(5) 0.020(3) 0.032(4) -0.009(4)
C88 0.154(8) 0.089(5) 0.113(7) 0.025(5) 0.083(6) 0.015(5)
C89 0.101(6) 0.089(5) 0.075(5) 0.004(4) 0.032(4) 0.008(4)
C90 0.157(10) 0.143(9) 0.130(9) 0.025(7) 0.028(7) 0.049(8)

loop_
_atom_type_symbol
_atom_type_scat_dispersion_real
_atom_type_scat_dispersion_imag
_atom_type_scat_Cromer_Mann_a1
_atom_type_scat_Cromer_Mann_b1
_atom_type_scat_Cromer_Mann_a2
_atom_type_scat_Cromer_Mann_b2
_atom_type_scat_Cromer_Mann_a3
_atom_type_scat_Cromer_Mann_b3
_atom_type_scat_Cromer_Mann_a4
_atom_type_scat_Cromer_Mann_b4
_atom_type_scat_Cromer_Mann_c
_atom_type_scat_source
C 0.0033 0.0016 2.3100 20.8439 1.0200 10.2075 1.5886 0.5687 0.8650 51.6512 0.2156 'International Tables Vol C 4.2.6.8 and 6.1.1.4'
H 0.0000 0.0000 0.4930 10.5109 0.3229 26.1257 0.1402 3.1424 0.0408 57.7998 0.0030 'International Tables Vol C 4.2.6.8 and 6.1.1.4'
Ru -1.2594 0.8363 19.2674 0.8085 12.9182 8.4347 4.8634 24.7997 1.5676 94.2928 5.3787 'International Tables Vol C 4.2.6.8 and 6.1.1.4'
N 0.0061 0.0033 12.2126 0.0057 3.1322 9.8933 2.0125 28.9975 1.1663 0.5826 -11.5290 'International Tables Vol C 4.2.6.8 and 6.1.1.4'
S 0.1246 0.1234 6.9053 1.4679 5.2034 22.2151 1.4379 0.2536 1.5863 56.1720 0.8669 'International Tables Vol C 4.2.6.8 and 6.1.1.4'
Br -0.2901 2.4595 17.1789 2.1723 5.2358 16.5796 5.6377 0.2609 3.9851 41.4328 2.9557 'International Tables Vol C 4.2.6.8 and 6.1.1.4'
P 0.1023 0.0942 6.4345 1.9067 4.1791 27.1570 1.7800 0.5260 1.4908 68.1645 1.1149 'International Tables Vol C 4.2.6.8 and 6.1.1.4'
F 0.0171 0.0103 3.5392 10.2825 2.6412 4.2944 1.5170 0.2615 1.0243 26.1476 0.2776 'International Tables Vol C 4.2.6.8 and 6.1.1.4'

loop_
_geom_angle_atom_site_label_1
_geom_angle_site_symmetry_1
_geom_angle_atom_site_label_2
_geom_angle_site_symmetry_2
_geom_angle_atom_site_label_3
_geom_angle_site_symmetry_3
_geom_angle
_geom_angle_publ_flag
N1 . Ru1 . N2 . 79.48(12) yes
N1 . Ru1 . N3 . 158.24(12) yes
N2 . Ru1 . N3 . 78.77(12) yes
N1 . Ru1 . N4 . 91.15(12) yes
N2 . Ru1 . N4 . 101.07(12) yes
N3 . Ru1 . N4 . 92.37(12) yes
N1 . Ru1 . N5 . 99.19(12) yes
N2 . Ru1 . N5 . 178.67(12) yes
N3 . Ru1 . N5 . 102.56(13) yes
N4 . Ru1 . N5 . 78.95(13) yes
N1 . Ru1 . N6 . 92.47(12) yes
N2 . Ru1 . N6 . 100.76(12) yes
N3 . Ru1 . N6 . 92.21(12) yes
N4 . Ru1 . N6 . 158.17(12) yes
N5 . Ru1 . N6 . 79.22(13) yes
N7 . Ru2 . N8 . 79.58(13) yes
N7 . Ru2 . N9 . 158.02(12) yes
N8 . Ru2 . N9 . 78.47(12) yes
N7 . Ru2 . N10 . 91.39(12) yes
N8 . Ru2 . N10 . 100.91(12) yes
N9 . Ru2 . N10 . 91.50(12) yes
N7 . Ru2 . N11 . 98.08(13) yes
N8 . Ru2 . N11 . 177.66(12) yes
N9 . Ru2 . N11 . 103.87(12) yes
N10 . Ru2 . N11 . 79.05(12) yes
N7 . Ru2 . N12 . 91.47(12) yes
N8 . Ru2 . N12 . 101.02(12) yes
N9 . Ru2 . N12 . 93.94(12) yes
N10 . Ru2 . N12 . 158.05(12) yes
N11 . Ru2 . N12 . 79.00(12) yes
Ru1 . N1 . C1 . 127.8(3) yes
Ru1 . N1 . C5 . 114.0(2) yes
C1 . N1 . C5 . 118.2(3) yes
Ru1 . N2 . C6 . 119.0(2) yes
Ru1 . N2 . C10 . 119.9(2) yes
C6 . N2 . C10 . 121.0(3) yes
Ru1 . N3 . C11 . 114.2(2) yes
Ru1 . N3 . C15 . 127.9(3) yes
C11 . N3 . C15 . 117.9(4) yes
Ru1 . N4 . C16 . 128.1(3) yes
Ru1 . N4 . C20 . 113.7(2) yes
C16 . N4 . C20 . 118.2(3) yes
Ru1 . N5 . C21 . 120.1(2) yes
Ru1 . N5 . C25 . 118.8(3) yes
C21 . N5 . C25 . 121.0(3) yes
Ru1 . N6 . C26 . 114.0(2) yes
Ru1 . N6 . C30 . 127.3(3) yes
C26 . N6 . C30 . 118.6(3) yes
Ru2 . N7 . C41 . 127.5(3) yes
Ru2 . N7 . C45 . 113.7(2) yes
C41 . N7 . C45 . 118.8(3) yes
Ru2 . N8 . C46 . 118.6(2) yes
Ru2 . N8 . C50 . 120.0(3) yes
C46 . N8 . C50 . 121.4(3) yes
Ru2 . N9 . C51 . 114.2(2) yes
Ru2 . N9 . C55 . 127.2(3) yes
C51 . N9 . C55 . 118.5(3) yes
Ru2 . N10 . C56 . 127.4(3) yes
Ru2 . N10 . C60 . 113.8(2) yes
C56 . N10 . C60 . 118.7(3) yes
Ru2 . N11 . C61 . 119.6(2) yes
Ru2 . N11 . C65 . 119.6(3) yes
C61 . N11 . C65 . 120.7(3) yes
Ru2 . N12 . C66 . 113.6(2) yes
Ru2 . N12 . C70 . 127.2(3) yes
C66 . N12 . C70 . 119.1(3) yes
N1 . C1 . C2 . 122.4(4) yes
N1 . C1 . H11 . 117.9 no
C2 . C1 . H11 . 119.7 no
C1 . C2 . C3 . 119.3(4) yes
C1 . C2 . H21 . 120.4 no
C3 . C2 . H21 . 120.3 no
C2 . C3 . C4 . 119.1(4) yes
C2 . C3 . H31 . 120.5 no
C4 . C3 . H31 . 120.4 no
C3 . C4 . C5 . 119.8(4) yes
C3 . C4 . H41 . 120.0 no
C5 . C4 . H41 . 120.1 no
C4 . C5 . N1 . 121.1(3) yes
C4 . C5 . C6 . 124.1(3) yes
N1 . C5 . C6 . 114.8(3) yes
C5 . C6 . N2 . 112.6(3) yes
C5 . C6 . C7 . 127.0(3) yes
N2 . C6 . C7 . 120.4(3) yes
C6 . C7 . C8 . 119.7(3) yes
C6 . C7 . H71 . 120.1 no
C8 . C7 . H71 . 120.2 no
C7 . C8 . C9 . 118.5(3) yes
C7 . C8 . C31 . 121.8(3) yes
C9 . C8 . C31 . 119.7(3) yes
C8 . C9 . C10 . 119.5(3) yes
C8 . C9 . H91 . 120.6 no
C10 . C9 . H91 . 119.9 no
C9 . C10 . N2 . 121.0(3) yes
C9 . C10 . C11 . 127.2(4) yes
N2 . C10 . C11 . 111.9(3) yes
C10 . C11 . N3 . 115.1(3) yes
C10 . C11 . C12 . 122.7(4) yes
N3 . C11 . C12 . 122.2(4) yes
C11 . C12 . C13 . 117.8(4) yes
C11 . C12 . H121 . 121.1 no
C13 . C12 . H121 . 121.0 no
C12 . C13 . C14 . 120.3(4) yes
C12 . C13 . H131 . 120.1 no
C14 . C13 . H131 . 119.5 no
C13 . C14 . C15 . 118.7(4) yes
C13 . C14 . H141 . 121.1 no
C15 . C14 . H141 . 120.2 no
C14 . C15 . N3 . 123.0(4) yes
C14 . C15 . H151 . 119.5 no
N3 . C15 . H151 . 117.5 no
N4 . C16 . C17 . 123.4(4) yes
N4 . C16 . H161 . 117.2 no
C17 . C16 . H161 . 119.4 no
C16 . C17 . C18 . 118.5(4) yes
C16 . C17 . H171 . 120.9 no
C18 . C17 . H171 . 120.7 no
C17 . C18 . C19 . 119.7(4) yes
C17 . C18 . H181 . 120.4 no
C19 . C18 . H181 . 119.9 no
C18 . C19 . C20 . 119.1(4) yes
C18 . C19 . H191 . 120.2 no
C20 . C19 . H191 . 120.7 no
C19 . C20 . N4 . 121.1(3) yes
C19 . C20 . C21 . 123.3(3) yes
N4 . C20 . C21 . 115.6(3) yes
C20 . C21 . N5 . 111.4(3) yes
C20 . C21 . C22 . 127.9(4) yes
N5 . C21 . C22 . 120.7(3) yes
C21 . C22 . C23 . 119.9(4) yes
C21 . C22 . H221 . 120.4 no
C23 . C22 . H221 . 119.6 no
C22 . C23 . C24 . 118.4(3) yes
C22 . C23 . C35 . 119.9(4) yes
C24 . C23 . C35 . 121.7(3) yes
C23 . C24 . C25 . 119.8(3) yes
C23 . C24 . H241 . 119.9 no
C25 . C24 . H241 . 120.2 no
C24 . C25 . N5 . 120.1(3) yes
C24 . C25 . C26 . 127.3(3) yes
N5 . C25 . C26 . 112.6(3) yes
C25 . C26 . N6 . 115.3(3) yes
C25 . C26 . C27 . 123.3(4) yes
N6 . C26 . C27 . 121.4(4) yes
C26 . C27 . C28 . 119.2(4) yes
C26 . C27 . H271 . 121.0 no
C28 . C27 . H271 . 119.8 no
C27 . C28 . C29 . 119.3(4) yes
C27 . C28 . H281 . 119.8 no
C29 . C28 . H281 . 120.9 no
C28 . C29 . C30 . 119.3(4) yes
C28 . C29 . H291 . 120.8 no
C30 . C29 . H291 . 119.9 no
C29 . C30 . N6 . 122.2(4) yes
C29 . C30 . H301 . 119.4 no
N6 . C30 . H301 . 118.4 no
C8 . C31 . C32 . 128.1(4) yes
C8 . C31 . S1 . 121.2(3) yes
C32 . C31 . S1 . 110.7(3) yes
C31 . C32 . C33 . 111.7(4) yes
C31 . C32 . H321 . 123.8 no
C33 . C32 . H321 . 124.5 no
C32 . C33 . C34 . 114.8(4) yes
C32 . C33 . Br1 . 122.1(3) yes
C34 . C33 . Br1 . 123.1(3) yes
C33 . C34 . S1 . 109.9(3) yes
C33 . C34 . H341 . 125.2 no
S1 . C34 . H341 . 124.9 no
C23 . C35 . C36 . 128.3(4) yes
C23 . C35 . S2 . 121.0(3) yes
C36 . C35 . S2 . 110.7(3) yes
C35 . C36 . C37 . 111.9(4) yes
C35 . C36 . H361 . 124.0 no
C37 . C36 . H361 . 124.0 no
C36 . C37 . C38 . 114.6(4) yes
C36 . C37 . Br2 . 122.4(3) yes
C38 . C37 . Br2 . 123.0(3) yes
C37 . C38 . S2 . 111.0(3) yes
C37 . C38 . H381 . 125.3 no
S2 . C38 . H381 . 123.7 no
N7 . C41 . C42 . 122.5(4) yes
N7 . C41 . H411 . 117.6 no
C42 . C41 . H411 . 119.9 no
C41 . C42 . C43 . 119.1(4) yes
C41 . C42 . H421 . 120.4 no
C43 . C42 . H421 . 120.6 no
C42 . C43 . C44 . 119.9(4) yes
C42 . C43 . H431 . 120.6 no
C44 . C43 . H431 . 119.5 no
C43 . C44 . C45 . 119.0(4) yes
C43 . C44 . H441 . 120.5 no
C45 . C44 . H441 . 120.5 no
C44 . C45 . N7 . 120.7(3) yes
C44 . C45 . C46 . 123.8(3) yes
N7 . C45 . C46 . 115.4(3) yes
C45 . C46 . N8 . 112.7(3) yes
C45 . C46 . C47 . 127.6(3) yes
N8 . C46 . C47 . 119.7(3) yes
C46 . C47 . C48 . 119.7(3) yes
C46 . C47 . H471 . 119.7 no
C48 . C47 . H471 . 120.6 no
C47 . C48 . C49 . 118.7(3) yes
C47 . C48 . C71 . 122.7(3) yes
C49 . C48 . C71 . 118.7(3) yes
C48 . C49 . C50 . 120.1(4) yes
C48 . C49 . H491 . 119.9 no
C50 . C49 . H491 . 120.0 no
C49 . C50 . N8 . 120.4(3) yes
C49 . C50 . C51 . 127.0(4) yes
N8 . C50 . C51 . 112.6(3) yes
C50 . C51 . N9 . 114.7(3) yes
C50 . C51 . C52 . 123.5(4) yes
N9 . C51 . C52 . 121.7(4) yes
C51 . C52 . C53 . 119.4(4) yes
C51 . C52 . H521 . 121.0 no
C53 . C52 . H521 . 119.6 no
C52 . C53 . C54 . 118.8(4) yes
C52 . C53 . H531 . 120.4 no
C54 . C53 . H531 . 120.7 no
C53 . C54 . C55 . 120.1(4) yes
C53 . C54 . H541 . 119.7 no
C55 . C54 . H541 . 120.1 no
C54 . C55 . N9 . 121.4(4) yes
C54 . C55 . H551 . 120.2 no
N9 . C55 . H551 . 118.4 no
N10 . C56 . C57 . 122.4(4) yes
N10 . C56 . H561 . 118.0 no
C57 . C56 . H561 . 119.6 no
C56 . C57 . C58 . 118.8(4) yes
C56 . C57 . H571 . 120.6 no
C58 . C57 . H571 . 120.5 no
C57 . C58 . C59 . 118.9(4) yes
C57 . C58 . H581 . 120.4 no
C59 . C58 . H581 . 120.7 no
C58 . C59 . C60 . 119.7(4) yes
C58 . C59 . H591 . 119.8 no
C60 . C59 . H591 . 120.6 no
C59 . C60 . N10 . 121.4(3) yes
C59 . C60 . C61 . 123.2(4) yes
N10 . C60 . C61 . 115.3(3) yes
C60 . C61 . N11 . 112.2(3) yes
C60 . C61 . C62 . 126.8(4) yes
N11 . C61 . C62 . 121.1(3) yes
C61 . C62 . C63 . 119.3(3) yes
C61 . C62 . H621 . 120.8 no
C63 . C62 . H621 . 119.9 no
C62 . C63 . C64 . 118.4(3) yes
C62 . C63 . C75 . 120.0(3) yes
C64 . C63 . C75 . 121.5(3) yes
C63 . C64 . C65 . 119.5(3) yes
C63 . C64 . H641 . 119.9 no
C65 . C64 . H641 . 120.6 no
C64 . C65 . N11 . 120.9(3) yes
C64 . C65 . C66 . 126.6(3) yes
N11 . C65 . C66 . 112.4(3) yes
C65 . C66 . N12 . 115.3(3) yes
C65 . C66 . C67 . 123.7(4) yes
N12 . C66 . C67 . 121.1(4) yes
C66 . C67 . C68 . 119.1(4) yes
C66 . C67 . H671 . 120.6 no
C68 . C67 . H671 . 120.3 no
C67 . C68 . C69 . 119.3(4) yes
C67 . C68 . H681 . 120.0 no
C69 . C68 . H681 . 120.6 no
C68 . C69 . C70 . 119.6(4) yes
C68 . C69 . H691 . 120.7 no
C70 . C69 . H691 . 119.8 no
C69 . C70 . N12 . 121.7(4) yes
C69 . C70 . H701 . 119.8 no
N12 . C70 . H701 . 118.5 no
C48 . C71 . C72 . 129.0(4) yes
C48 . C71 . S3 . 120.6(3) yes
C72 . C71 . S3 . 110.3(3) yes
C71 . C72 . C73 . 112.3(4) yes
C71 . C72 . H721 . 124.1 no
C73 . C72 . H721 . 123.6 no
C72 . C73 . C74 . 115.1(4) yes
C72 . C73 . Br3 . 122.2(3) yes
C74 . C73 . Br3 . 122.7(3) yes
C73 . C74 . S3 . 109.7(3) yes
C73 . C74 . H741 . 125.3 no
S3 . C74 . H741 . 125.1 no
C63 . C75 . C76 . 128.3(4) yes
C63 . C75 . S4 . 120.6(3) yes
C76 . C75 . S4 . 111.1(3) yes
C75 . C76 . C77 . 111.5(4) yes
C75 . C76 . H761 . 124.4 no
C77 . C76 . H761 . 124.1 no
C76 . C77 . C78 . 115.0(4) yes
C76 . C77 . Br4 . 122.6(3) yes
C78 . C77 . Br4 . 122.4(3) yes
C77 . C78 . S4 . 110.2(3) yes
C77 . C78 . H781 . 125.7 no
S4 . C78 . H781 . 124.1 no
C31 . S1 . C34 . 92.8(2) yes
C35 . S2 . C38 . 91.8(2) yes
C71 . S3 . C74 . 92.6(2) yes
C75 . S4 . C78 . 92.2(2) yes
F1 . P1 . F2 . 179.4(2) yes
F1 . P1 . F3 . 90.08(19) yes
F2 . P1 . F3 . 89.41(18) yes
F1 . P1 . F4 . 89.85(18) yes
F2 . P1 . F4 . 90.66(17) yes
F3 . P1 . F4 . 179.88(19) yes
F1 . P1 . F5 . 89.86(17) yes
F2 . P1 . F5 . 89.74(16) yes
F3 . P1 . F5 . 90.0(2) yes
F4 . P1 . F5 . 89.91(17) yes
F1 . P1 . F6 . 89.88(17) yes
F2 . P1 . F6 . 90.52(17) yes
F3 . P1 . F6 . 89.7(2) yes
F4 . P1 . F6 . 90.4(2) yes
F5 . P1 . F6 . 179.6(2) yes
F11 . P2 . F12 . 179.68(17) yes
F11 . P2 . F13 . 90.47(19) yes
F12 . P2 . F13 . 89.30(17) yes
F11 . P2 . F14 . 90.55(19) yes
F12 . P2 . F14 . 89.68(18) yes
F13 . P2 . F14 . 178.97(18) yes
F11 . P2 . F15 . 91.07(17) yes
F12 . P2 . F15 . 89.14(16) yes
F13 . P2 . F15 . 89.78(16) yes
F14 . P2 . F15 . 90.06(16) yes
F11 . P2 . F16 . 90.03(17) yes
F12 . P2 . F16 . 89.76(16) yes
F13 . P2 . F16 . 89.83(16) yes
F14 . P2 . F16 . 90.31(16) yes
F15 . P2 . F16 . 178.84(18) yes
F21 . P3 . F22 . 179.3(2) yes
F21 . P3 . F23 . 90.1(2) yes
F22 . P3 . F23 . 89.24(18) yes
F21 . P3 . F24 . 90.5(2) yes
F22 . P3 . F24 . 90.2(2) yes
F23 . P3 . F24 . 179.35(19) yes
F21 . P3 . F25 . 89.77(17) yes
F22 . P3 . F25 . 90.47(17) yes
F23 . P3 . F25 . 89.32(16) yes
F24 . P3 . F25 . 90.97(18) yes
F21 . P3 . F26 . 90.30(17) yes
F22 . P3 . F26 . 89.45(16) yes
F23 . P3 . F26 . 90.09(17) yes
F24 . P3 . F26 . 89.61(18) yes
F25 . P3 . F26 . 179.42(18) yes
F31 . P4 . F32 . 175.1(3) yes
F31 . P4 . F33 . 88.8(2) yes
F32 . P4 . F33 . 91.5(2) yes
F31 . P4 . F34 . 90.1(2) yes
F32 . P4 . F34 . 89.5(2) yes
F33 . P4 . F34 . 178.6(3) yes
F31 . P4 . F35 . 86.2(2) yes
F32 . P4 . F35 . 88.9(3) yes
F33 . P4 . F35 . 90.1(3) yes
F34 . P4 . F35 . 88.9(3) yes
F31 . P4 . F36 . 91.7(3) yes
F32 . P4 . F36 . 93.2(3) yes
F33 . P4 . F36 . 90.6(3) yes
F34 . P4 . F36 . 90.4(3) yes
F35 . P4 . F36 . 177.7(3) yes
N13 . C81 . C82 . 179.4(8) yes
C81 . C82 . H821 . 109.4 no
C81 . C82 . H822 . 107.4 no
H821 . C82 . H822 . 110.6 no
C81 . C82 . H823 . 108.6 no
H821 . C82 . H823 . 110.7 no
H822 . C82 . H823 . 110.1 no
N14 . C83 . C84 . 179.0(11) yes
C83 . C84 . H841 . 111.9 no
C83 . C84 . H842 . 105.3 no
H841 . C84 . H842 . 110.1 no
C83 . C84 . H843 . 109.9 no
H841 . C84 . H843 . 109.8 no
H842 . C84 . H843 . 109.7 no
N15 . C85 . C86 . 179.4(8) yes
C85 . C86 . H861 . 109.0 no
C85 . C86 . H862 . 110.0 no
H861 . C86 . H862 . 108.7 no
C85 . C86 . H863 . 110.9 no
H861 . C86 . H863 . 109.0 no
H862 . C86 . H863 . 109.2 no
N16 . C87 . C88 . 174.3(10) yes
C87 . C88 . H881 . 109.1 no
C87 . C88 . H882 . 110.1 no
H881 . C88 . H882 . 108.4 no
C87 . C88 . H883 . 111.2 no
H881 . C88 . H883 . 108.9 no
H882 . C88 . H883 . 109.1 no
N17 . C89 . C90 . 172.5(12) yes
C89 . C90 . H901 . 109.5 no
C89 . C90 . H902 . 106.2 no
H901 . C90 . H902 . 111.7 no
C89 . C90 . H903 . 106.9 no
H901 . C90 . H903 . 111.0 no
H902 . C90 . H903 . 111.3 no

loop_
_geom_bond_atom_site_label_1
_geom_bond_site_symmetry_1
_geom_bond_atom_site_label_2
_geom_bond_site_symmetry_2
_geom_bond_distance
_geom_bond_publ_flag
Ru1 . N1 . 2.062(3) yes
Ru1 . N2 . 1.977(3) yes
Ru1 . N3 . 2.065(3) yes
Ru1 . N4 . 2.062(3) yes
Ru1 . N5 . 1.976(3) yes
Ru1 . N6 . 2.070(3) yes
Ru2 . N7 . 2.058(3) yes
Ru2 . N8 . 1.982(3) yes
Ru2 . N9 . 2.081(3) yes
Ru2 . N10 . 2.070(3) yes
Ru2 . N11 . 1.976(3) yes
Ru2 . N12 . 2.078(3) yes
N1 . C1 . 1.340(5) yes
N1 . C5 . 1.375(5) yes
N2 . C6 . 1.353(4) yes
N2 . C10 . 1.349(5) yes
N3 . C11 . 1.369(5) yes
N3 . C15 . 1.342(5) yes
N4 . C16 . 1.345(5) yes
N4 . C20 . 1.371(5) yes
N5 . C21 . 1.348(5) yes
N5 . C25 . 1.365(5) yes
N6 . C26 . 1.367(5) yes
N6 . C30 . 1.347(5) yes
N7 . C41 . 1.341(5) yes
N7 . C45 . 1.380(5) yes
N8 . C46 . 1.361(5) yes
N8 . C50 . 1.346(5) yes
N9 . C51 . 1.374(5) yes
N9 . C55 . 1.347(5) yes
N10 . C56 . 1.343(5) yes
N10 . C60 . 1.365(5) yes
N11 . C61 . 1.348(5) yes
N11 . C65 . 1.355(5) yes
N12 . C66 . 1.375(5) yes
N12 . C70 . 1.334(5) yes
C1 . C2 . 1.381(6) yes
C1 . H11 . 0.930 no
C2 . C3 . 1.374(6) yes
C2 . H21 . 0.935 no
C3 . C4 . 1.378(6) yes
C3 . H31 . 0.930 no
C4 . C5 . 1.376(5) yes
C4 . H41 . 0.929 no
C5 . C6 . 1.486(5) yes
C6 . C7 . 1.387(5) yes
C7 . C8 . 1.399(5) yes
C7 . H71 . 0.932 no
C8 . C9 . 1.404(5) yes
C8 . C31 . 1.466(5) yes
C9 . C10 . 1.377(5) yes
C9 . H91 . 0.927 no
C10 . C11 . 1.482(5) yes
C11 . C12 . 1.387(6) yes
C12 . C13 . 1.393(6) yes
C12 . H121 . 0.935 no
C13 . C14 . 1.370(7) yes
C13 . H131 . 0.931 no
C14 . C15 . 1.376(6) yes
C14 . H141 . 0.931 no
C15 . H151 . 0.932 no
C16 . C17 . 1.374(6) yes
C16 . H161 . 0.926 no
C17 . C18 . 1.378(6) yes
C17 . H171 . 0.933 no
C18 . C19 . 1.391(6) yes
C18 . H181 . 0.930 no
C19 . C20 . 1.387(5) yes
C19 . H191 . 0.926 no
C20 . C21 . 1.483(5) yes
C21 . C22 . 1.371(5) yes
C22 . C23 . 1.403(5) yes
C22 . H221 . 0.922 no
C23 . C24 . 1.397(6) yes
C23 . C35 . 1.468(5) yes
C24 . C25 . 1.380(5) yes
C24 . H241 . 0.927 no
C25 . C26 . 1.471(5) yes
C26 . C27 . 1.388(5) yes
C27 . C28 . 1.385(6) yes
C27 . H271 . 0.923 no
C28 . C29 . 1.382(6) yes
C28 . H281 . 0.923 no
C29 . C30 . 1.379(6) yes
C29 . H291 . 0.929 no
C30 . H301 . 0.933 no
C31 . C32 . 1.371(5) yes
C31 . S1 . 1.731(4) yes
C32 . C33 . 1.416(6) yes
C32 . H321 . 0.926 no
C33 . C34 . 1.361(6) yes
C33 . Br1 . 1.885(4) yes
C34 . S1 . 1.713(4) yes
C34 . H341 . 0.926 no
C35 . C36 . 1.362(6) yes
C35 . S2 . 1.733(4) yes
C36 . C37 . 1.407(6) yes
C36 . H361 . 0.924 no
C37 . C38 . 1.335(7) yes
C37 . Br2 . 1.886(4) yes
C38 . S2 . 1.712(4) yes
C38 . H381 . 0.937 no
C41 . C42 . 1.385(6) yes
C41 . H411 . 0.938 no
C42 . C43 . 1.368(6) yes
C42 . H421 . 0.937 no
C43 . C44 . 1.396(6) yes
C43 . H431 . 0.930 no
C44 . C45 . 1.388(5) yes
C44 . H441 . 0.928 no
C45 . C46 . 1.469(5) yes
C46 . C47 . 1.394(5) yes
C47 . C48 . 1.386(5) yes
C47 . H471 . 0.926 no
C48 . C49 . 1.401(5) yes
C48 . C71 . 1.471(5) yes
C49 . C50 . 1.371(5) yes
C49 . H491 . 0.923 no
C50 . C51 . 1.479(5) yes
C51 . C52 . 1.375(6) yes
C52 . C53 . 1.385(6) yes
C52 . H521 . 0.931 no
C53 . C54 . 1.376(7) yes
C53 . H531 . 0.928 no
C54 . C55 . 1.384(6) yes
C54 . H541 . 0.928 no
C55 . H551 . 0.928 no
C56 . C57 . 1.382(6) yes
C56 . H561 . 0.931 no
C57 . C58 . 1.396(6) yes
C57 . H571 . 0.933 no
C58 . C59 . 1.382(6) yes
C58 . H581 . 0.925 no
C59 . C60 . 1.381(6) yes
C59 . H591 . 0.927 no
C60 . C61 . 1.483(5) yes
C61 . C62 . 1.380(5) yes
C62 . C63 . 1.407(5) yes
C62 . H621 . 0.921 no
C63 . C64 . 1.402(5) yes
C63 . C75 . 1.469(5) yes
C64 . C65 . 1.377(5) yes
C64 . H641 . 0.924 no
C65 . C66 . 1.476(5) yes
C66 . C67 . 1.386(5) yes
C67 . C68 . 1.385(6) yes
C67 . H671 . 0.924 no
C68 . C69 . 1.376(7) yes
C68 . H681 . 0.924 no
C69 . C70 . 1.389(6) yes
C69 . H691 . 0.932 no
C70 . H701 . 0.930 no
C71 . C72 . 1.366(5) yes
C71 . S3 . 1.737(4) yes
C72 . C73 . 1.399(5) yes
C72 . H721 . 0.925 no
C73 . C74 . 1.361(6) yes
C73 . Br3 . 1.886(4) yes
C74 . S3 . 1.716(4) yes
C74 . H741 . 0.929 no
C75 . C76 . 1.363(6) yes
C75 . S4 . 1.733(4) yes
C76 . C77 . 1.412(6) yes
C76 . H761 . 0.923 no
C77 . C78 . 1.353(6) yes
C77 . Br4 . 1.885(4) yes
C78 . S4 . 1.713(4) yes
C78 . H781 . 0.936 no
P1 . F1 . 1.594(3) yes
P1 . F2 . 1.591(3) yes
P1 . F3 . 1.601(4) yes
P1 . F4 . 1.590(3) yes
P1 . F5 . 1.614(3) yes
P1 . F6 . 1.594(3) yes
P2 . F11 . 1.587(3) yes
P2 . F12 . 1.600(3) yes
P2 . F13 . 1.598(3) yes
P2 . F14 . 1.589(3) yes
P2 . F15 . 1.603(3) yes
P2 . F16 . 1.600(3) yes
P3 . F21 . 1.586(3) yes
P3 . F22 . 1.595(3) yes
P3 . F23 . 1.601(3) yes
P3 . F24 . 1.588(3) yes
P3 . F25 . 1.601(3) yes
P3 . F26 . 1.602(3) yes
P4 . F31 . 1.585(3) yes
P4 . F32 . 1.575(4) yes
P4 . F33 . 1.571(4) yes
P4 . F34 . 1.573(4) yes
P4 . F35 . 1.612(5) yes
P4 . F36 . 1.542(4) yes
N13 . C81 . 1.156(7) yes
N14 . C83 . 1.188(8) yes
N15 . C85 . 1.146(7) yes
N16 . C87 . 1.155(7) yes
N17 . C89 . 1.161(7) yes
C81 . C82 . 1.454(7) yes
C82 . H821 . 0.962 no
C82 . H822 . 0.960 no
C82 . H823 . 0.963 no
C83 . C84 . 1.446(8) yes
C84 . H841 . 0.968 no
C84 . H842 . 0.971 no
C84 . H843 . 0.968 no
C85 . C86 . 1.443(8) yes
C86 . H861 . 0.969 no
C86 . H862 . 0.964 no
C86 . H863 . 0.961 no
C87 . C88 . 1.439(8) yes
C88 . H881 . 0.967 no
C88 . H882 . 0.971 no
C88 . H883 . 0.971 no
C89 . C90 . 1.440(8) yes
C90 . H901 . 0.970 no
C90 . H902 . 0.969 no
C90 . H903 . 0.966 no
